data_2106358
loop_
_publ_author_name
'Kalman, A.'
'Stephens, J.S.'
'Cruickshank, D.W.J.'

_publ_section_title
;
 The crystal structure of K2 Se O4
;
_journal_name_full 'Acta Crystallographica B (24,1968-38,1982)'
_journal_page_first 1451
_journal_page_last 1454
_journal_volume 26
_journal_year 1970
_chemical_formula_sum 'K2 O4 Se'
_chemical_name_systematic 'K2 (Se O4)'
_space_group_IT_number 62
_symmetry_space_group_name_Hall '-P 2c 2n'
_symmetry_space_group_name_H-M 'P n a m'
_cell_angle_alpha 90
_cell_angle_beta 90
_cell_angle_gamma 90
_cell_formula_units_Z 4
_cell_length_a 7.661
_cell_length_b 10.466
_cell_length_c 6.003
_cell_volume 481.321
_citation_journal_id_ASTM ACBCAR
_cod_data_source_file Kalman_ACBCAR_1970_1050.cif
_cod_data_source_block K2O4Se1
_cod_original_cell_volume 481.3206
_cod_original_sg_symbol_Hall '-P 2ac 2n (-x,z,y)'
_cod_original_formula_sum 'K2 O4 Se1'
_cod_database_code 2106358

loop_
_symmetry_equiv_pos_as_xyz
x,y,z
-x+1/2,y+1/2,-z
x+1/2,-y+1/2,-z+1/2
-x,-y,z+1/2
-x,-y,-z
x-1/2,-y-1/2,z
-x-1/2,y-1/2,z-1/2
x,y,-z-1/2

loop_
_atom_site_label
_atom_site_type_symbol
_atom_site_fract_x
_atom_site_fract_y
_atom_site_fract_z
_atom_site_occupancy
_atom_site_U_iso_or_equiv
O2 O-2 0.3024 -0.4356 0.25 1 0.0
K1 K+1 0.1705 0.0843 0.25 1 0.0
K2 K+1 -0.0057 -0.2905 0.25 1 0.0
O3 O-2 0.0126 0.4251 0.25 1 0.0
Se1 Se+6 0.2242 0.42 0.25 1 0.0
O1 O-2 0.2931 0.3471 0.0271 1 0.0
